data_7228631
loop_
_publ_author_name
'Valdes-Martinez, Jesus'
'Mart\'inez-Vargas, Sergio'
'Dorazco-Gonzalez, Alejandro'
'Barquera-Lozada, Jose Enrique'
'Ortega, Simon Hernandez'
'Toscano, Ruben Alfredo'

_publ_section_title
;
 Interaction Between Aromatic Rings as Organizing Tools and
 Semicoordination in Cu(II) Compounds.
;
_journal_name_full CrystEngComm
_journal_paper_doi 10.1039/C7CE00871F
_journal_year 2017
_chemical_formula_moiety 'C44 H32 Cu2 N6 O4, 2(Cl O4)'
_chemical_formula_sum 'C44 H32 Cl2 Cu2 N6 O12'
_chemical_formula_weight 1034.73
_space_group_crystal_system monoclinic
_space_group_IT_number 15
_space_group_name_Hall '-C 2yc'
_space_group_name_H-M_alt 'C 1 2/c 1'
_symmetry_space_group_name_Hall '-C 2yc'
_symmetry_space_group_name_H-M 'C 1 2/c 1'
_atom_sites_solution_hydrogens geom
_atom_sites_solution_primary direct
_atom_sites_solution_secondary difmap
_audit_creation_method SHELXL-2014/7
_audit_update_record
;
2017-04-26 deposited with the CCDC.
2017-07-03 downloaded from the CCDC.
;
_cell_angle_alpha 90
_cell_angle_beta 115.822(3)
_cell_angle_gamma 90
_cell_formula_units_Z 4
_cell_length_a 24.267(3)
_cell_length_b 16.0881(19)
_cell_length_c 12.0926(15)
_cell_measurement_reflns_used 3510
_cell_measurement_temperature 298(2)
_cell_measurement_theta_max 31.06
_cell_measurement_theta_min 2.74
_cell_volume 4249.7(9)
_computing_cell_refinement 'APEX2 v2012.10.0(Bruker, 2012)'
_computing_data_collection 'APEX2 v2012.10.0(Bruker, 2012)'
_computing_data_reduction 'SAINT V8.27B (Bruker, 2012)'
_computing_molecular_graphics 'XP V 5.1 (Bruker, 1998)'
_computing_publication_material 'CIFTAB V 2013/2 (Sheldrick, 2013)'
_computing_structure_refinement 'SHELXL-2014/7 (Sheldrick, 2014)'
_computing_structure_solution 'SHELXS-2012 (Bruker, 2013)'
_diffrn_ambient_temperature 298(2)
_diffrn_detector_area_resol_mean 8.333
_diffrn_measured_fraction_theta_full 0.997
_diffrn_measured_fraction_theta_max 0.998
_diffrn_measurement_device_type 'Bruker Smart Apex CCD diffractometer 01-670-01'
_diffrn_measurement_method \w-scans
_diffrn_radiation_monochromator graphite
_diffrn_radiation_type MoK\a
_diffrn_radiation_wavelength 0.71073
_diffrn_reflns_av_R_equivalents 0.0788
_diffrn_reflns_av_unetI/netI 0.0770
_diffrn_reflns_Laue_measured_fraction_full 0.997
_diffrn_reflns_Laue_measured_fraction_max 0.998
_diffrn_reflns_limit_h_max 30
_diffrn_reflns_limit_h_min -30
_diffrn_reflns_limit_k_max 20
_diffrn_reflns_limit_k_min -20
_diffrn_reflns_limit_l_max 15
_diffrn_reflns_limit_l_min -15
_diffrn_reflns_number 19077
_diffrn_reflns_point_group_measured_fraction_full 0.997
_diffrn_reflns_point_group_measured_fraction_max 0.998
_diffrn_reflns_theta_full 25.242
_diffrn_reflns_theta_max 26.372
_diffrn_reflns_theta_min 1.865
_diffrn_source 'fine-focus sealed tube'
_exptl_absorpt_coefficient_mu 1.200
_exptl_absorpt_correction_T_max 0.9337
_exptl_absorpt_correction_T_min 0.6130
_exptl_absorpt_correction_type multi-scan
_exptl_absorpt_process_details '(Sheldrick, 2012)'
_exptl_crystal_colour light-blue
_exptl_crystal_density_diffrn 1.617
_exptl_crystal_description prism
_exptl_crystal_F_000 2104
_exptl_crystal_size_max 0.452
_exptl_crystal_size_mid 0.058
_exptl_crystal_size_min 0.056
_refine_diff_density_max 1.511
_refine_diff_density_min -0.653
_refine_diff_density_rms 0.107
_refine_ls_extinction_method none
_refine_ls_goodness_of_fit_ref 1.016
_refine_ls_hydrogen_treatment constr
_refine_ls_matrix_type full
_refine_ls_number_parameters 336
_refine_ls_number_reflns 19077
_refine_ls_number_restraints 385
_refine_ls_restrained_S_all 1.029
_refine_ls_R_factor_all 0.1485
_refine_ls_R_factor_gt 0.0884
_refine_ls_shift/su_max 0.000
_refine_ls_shift/su_mean 0.000
_refine_ls_structure_factor_coef Fsqd
_refine_ls_weighting_details 'w=1/[\s^2^(Fo^2^)+(0.0152P)^2^+18.7043P] where P=(Fo^2^+2Fc^2^)/3'
_refine_ls_weighting_scheme calc
_refine_ls_wR_factor_gt 0.1795
_refine_ls_wR_factor_ref 0.2077
_reflns_Friedel_coverage 0.000
_reflns_number_gt 11115
_reflns_number_total 19077
_reflns_threshold_expression 'I > 2\s(I)'
_cod_data_source_file c7ce00871f2.cif
_cod_data_source_block Compound_1
_cod_database_code 7228631
_shelx_space_group_comment
;
The symmetry employed for this shelxl refinement is uniquely defined
by the following loop, which should always be used as a source of
symmetry information in preference to the above space-group names.
They are only intended as comments.
;
_shelx_estimated_absorpt_t_min 0.613
_shelx_estimated_absorpt_t_max 0.936

loop_
_space_group_symop_operation_xyz
'x, y, z'
'-x, y, -z+1/2'
'x+1/2, y+1/2, z'
'-x+1/2, y+1/2, -z+1/2'
'-x, -y, -z'
'x, -y, z-1/2'
'-x+1/2, -y+1/2, -z'
'x+1/2, -y+1/2, z-1/2'

loop_
_atom_site_label
_atom_site_type_symbol
_atom_site_fract_x
_atom_site_fract_y
_atom_site_fract_z
_atom_site_U_iso_or_equiv
_atom_site_adp_type
_atom_site_occupancy
_atom_site_site_symmetry_order
_atom_site_calc_flag
_atom_site_refinement_flags_posn
_atom_site_refinement_flags_adp
_atom_site_refinement_flags_occupancy
_atom_site_disorder_assembly
_atom_site_disorder_group
Cu1 Cu 0.53371(4) 0.38660(6) 0.62025(9) 0.0399(3) Uani 1 1 d . U . . .
O1 O 0.5584(2) 0.4944(3) 0.6904(5) 0.0463(14) Uani 1 1 d . U . . .
O2 O 0.5137(2) 0.4174(3) 0.4332(5) 0.0412(13) Uani 1 1 d . U . . .
N1 N 0.5268(3) 0.2664(4) 0.6177(6) 0.0452(16) Uani 1 1 d . U . . .
C2 C 0.5764(4) 0.2201(6) 0.6414(8) 0.057(2) Uani 1 1 d . U . . .
C3 C 0.5724(5) 0.1346(6) 0.6383(9) 0.077(3) Uani 1 1 d . U . . .
H3 H 0.6066 0.1016 0.6556 0.092 Uiso 1 1 calc R U . . .
C4 C 0.5158(6) 0.0995(6) 0.6089(10) 0.088(3) Uani 1 1 d . U . . .
H4 H 0.5120 0.0419 0.6059 0.106 Uiso 1 1 calc R U . . .
C5 C 0.4654(5) 0.1471(6) 0.5841(9) 0.072(3) Uani 1 1 d . U . . .
H5 H 0.4276 0.1227 0.5643 0.087 Uiso 1 1 calc R U . . .
C6 C 0.4719(4) 0.2323(5) 0.5889(7) 0.052(2) Uani 1 1 d . U . . .
N7 N 0.6228(3) 0.3527(4) 0.6719(6) 0.0494(18) Uani 1 1 d . U . . .
C8 C 0.6320(4) 0.2693(6) 0.6729(7) 0.054(2) Uani 1 1 d . U . . .
C9 C 0.6897(5) 0.2378(7) 0.7051(9) 0.071(3) Uani 1 1 d . U . . .
H9 H 0.6961 0.1807 0.7068 0.085 Uiso 1 1 calc R U . . .
C10 C 0.7376(5) 0.2919(8) 0.7346(9) 0.079(3) Uani 1 1 d . U . . .
H10 H 0.7769 0.2713 0.7575 0.095 Uiso 1 1 calc R U . . .
C11 C 0.7285(4) 0.3752(7) 0.7308(9) 0.073(3) Uani 1 1 d . U . . .
H11 H 0.7608 0.4120 0.7484 0.088 Uiso 1 1 calc R U . . .
C12 C 0.6699(4) 0.4042(6) 0.7001(8) 0.060(2) Uani 1 1 d . U . . .
H12 H 0.6633 0.4612 0.6992 0.072 Uiso 1 1 calc R U . . .
N13 N 0.4425(3) 0.3737(4) 0.5778(6) 0.0418(16) Uani 1 1 d . U . . .
C14 C 0.4234(4) 0.2936(5) 0.5645(7) 0.047(2) Uani 1 1 d . U . . .
C15 C 0.3623(4) 0.2740(6) 0.5276(8) 0.061(2) Uani 1 1 d . U . . .
H15 H 0.3499 0.2188 0.5209 0.074 Uiso 1 1 calc R U . . .
C16 C 0.3207(4) 0.3364(6) 0.5013(8) 0.062(2) Uani 1 1 d . U . . .
H16 H 0.2794 0.3243 0.4756 0.074 Uiso 1 1 calc R U . . .
C17 C 0.3402(4) 0.4175(6) 0.5131(8) 0.054(2) Uani 1 1 d . U . . .
H17 H 0.3124 0.4611 0.4953 0.065 Uiso 1 1 calc R U . . .
C18 C 0.4010(4) 0.4331(5) 0.5512(7) 0.044(2) Uani 1 1 d . U . . .
H18 H 0.4139 0.4881 0.5588 0.053 Uiso 1 1 calc R U . . .
C19 C 0.5756(3) 0.6372(4) 0.7281(7) 0.0367(17) Uani 1 1 d . U . . .
C20 C 0.6334(4) 0.6244(5) 0.8212(7) 0.048(2) Uani 1 1 d . U . . .
H20 H 0.6494 0.5708 0.8362 0.057 Uiso 1 1 calc R U . . .
C21 C 0.6682(4) 0.6886(5) 0.8923(8) 0.060(2) Uani 1 1 d . U . . .
H21 H 0.7069 0.6785 0.9554 0.072 Uiso 1 1 calc R U . . .
C22 C 0.6453(4) 0.7673(6) 0.8693(9) 0.065(3) Uani 1 1 d . U . . .
H22 H 0.6684 0.8112 0.9171 0.078 Uiso 1 1 calc R U . . .
C23 C 0.5889(4) 0.7820(5) 0.7765(9) 0.060(2) Uani 1 1 d . U . . .
H23 H 0.5739 0.8361 0.7608 0.072 Uiso 1 1 calc R U . . .
C24 C 0.5535(4) 0.7176(5) 0.7055(8) 0.050(2) Uani 1 1 d . U . . .
H24 H 0.5149 0.7283 0.6426 0.060 Uiso 1 1 calc R U . . .
C25 C 0.5365(4) 0.5663(5) 0.6551(6) 0.0340(18) Uani 1 1 d . U . . .
Cl1 Cl 0.17293(12) 0.49632(16) 0.4487(3) 0.0801(9) Uani 1 1 d D U . . .
O3 O 0.1821(11) 0.4126(9) 0.474(2) 0.102(8) Uani 0.590(16) 1 d D U P A 1
O4 O 0.1136(6) 0.5197(8) 0.430(2) 0.108(6) Uani 0.590(16) 1 d D U P A 1
O5 O 0.2150(8) 0.5428(11) 0.548(2) 0.143(8) Uani 0.590(16) 1 d D U P A 1
O6 O 0.1798(11) 0.5174(11) 0.3437(18) 0.154(7) Uani 0.590(16) 1 d D U P A 1
O3B O 0.1883(18) 0.4130(17) 0.432(4) 0.102(9) Uani 0.410(16) 1 d . U P A 2
O4B O 0.1289(14) 0.5199(13) 0.333(3) 0.135(9) Uani 0.410(16) 1 d . U P A 2
O5B O 0.2238(10) 0.5435(14) 0.478(3) 0.088(7) Uani 0.410(16) 1 d . U P A 2
O6B O 0.1475(14) 0.4949(19) 0.527(3) 0.146(8) Uani 0.410(16) 1 d . U P A 2

loop_
_atom_site_aniso_label
_atom_site_aniso_U_11
_atom_site_aniso_U_22
_atom_site_aniso_U_33
_atom_site_aniso_U_23
_atom_site_aniso_U_13
_atom_site_aniso_U_12
Cu1 0.0416(6) 0.0351(5) 0.0395(6) -0.0012(5) 0.0145(4) -0.0046(5)
O1 0.056(3) 0.036(3) 0.041(3) -0.004(3) 0.015(3) -0.005(3)
O2 0.037(3) 0.052(3) 0.034(3) -0.004(2) 0.014(3) -0.008(2)
N1 0.060(4) 0.034(3) 0.036(4) 0.002(3) 0.016(3) -0.002(3)
C2 0.076(6) 0.046(5) 0.045(5) 0.001(4) 0.021(5) 0.005(4)
C3 0.096(8) 0.047(6) 0.083(8) 0.003(5) 0.035(6) 0.016(5)
C4 0.111(9) 0.045(6) 0.102(9) -0.007(6) 0.039(8) -0.006(5)
C5 0.084(7) 0.043(5) 0.083(8) -0.001(5) 0.031(6) -0.013(5)
C6 0.065(5) 0.041(5) 0.045(5) -0.007(4) 0.020(4) -0.014(4)
N7 0.045(4) 0.050(4) 0.048(4) 0.001(3) 0.016(3) 0.002(3)
C8 0.060(5) 0.055(5) 0.044(5) 0.005(4) 0.021(4) 0.018(4)
C9 0.069(6) 0.080(7) 0.064(7) 0.009(5) 0.030(5) 0.026(5)
C10 0.055(6) 0.115(8) 0.066(7) 0.019(7) 0.025(6) 0.027(6)
C11 0.050(5) 0.105(8) 0.064(6) 0.004(6) 0.024(5) 0.000(5)
C12 0.052(5) 0.072(6) 0.051(6) 0.006(5) 0.017(5) 0.005(4)
N13 0.045(4) 0.041(4) 0.039(4) -0.005(3) 0.018(3) -0.011(3)
C14 0.054(5) 0.044(5) 0.042(5) -0.005(4) 0.020(4) -0.011(4)
C15 0.064(6) 0.054(6) 0.059(6) -0.002(5) 0.021(5) -0.024(4)
C16 0.044(5) 0.074(6) 0.061(6) -0.013(5) 0.018(5) -0.023(4)
C17 0.042(5) 0.066(6) 0.055(6) -0.003(5) 0.021(4) -0.002(4)
C18 0.047(5) 0.051(5) 0.040(5) -0.006(4) 0.024(4) -0.010(4)
C19 0.039(4) 0.038(4) 0.040(4) -0.003(3) 0.023(4) -0.002(3)
C20 0.047(5) 0.042(5) 0.052(5) 0.000(4) 0.019(4) -0.007(4)
C21 0.049(5) 0.056(5) 0.060(6) -0.006(5) 0.009(5) -0.016(4)
C22 0.070(6) 0.049(5) 0.064(6) -0.018(5) 0.019(5) -0.016(4)
C23 0.074(6) 0.036(5) 0.070(6) -0.005(4) 0.031(5) -0.003(4)
C24 0.050(5) 0.045(5) 0.051(5) -0.001(4) 0.018(4) 0.000(4)
C25 0.045(5) 0.040(4) 0.025(4) 0.002(3) 0.023(4) -0.002(3)
Cl1 0.0603(16) 0.0505(15) 0.122(3) 0.0135(16) 0.0329(17) -0.0058(13)
O3 0.085(11) 0.043(7) 0.173(18) 0.025(8) 0.051(11) -0.001(6)
O4 0.068(8) 0.071(9) 0.184(16) 0.025(10) 0.056(9) 0.009(6)
O5 0.107(12) 0.073(10) 0.185(15) -0.024(11) 0.003(11) -0.023(9)
O6 0.165(15) 0.144(13) 0.184(13) 0.032(11) 0.106(12) -0.015(12)
O3B 0.083(13) 0.050(10) 0.18(2) 0.009(10) 0.059(14) 0.000(9)
O4B 0.119(15) 0.066(12) 0.152(13) 0.002(11) -0.005(12) 0.019(12)
O5B 0.058(9) 0.050(10) 0.163(19) -0.007(12) 0.055(11) -0.020(7)
O6B 0.124(15) 0.153(17) 0.184(15) 0.000(13) 0.089(13) -0.009(14)

loop_
_atom_type_symbol
_atom_type_description
_atom_type_scat_dispersion_real
_atom_type_scat_dispersion_imag
_atom_type_scat_source
C C 0.0033 0.0016 'International Tables Vol C Tables 4.2.6.8 and 6.1.1.4'
H H 0.0000 0.0000 'International Tables Vol C Tables 4.2.6.8 and 6.1.1.4'
N N 0.0061 0.0033 'International Tables Vol C Tables 4.2.6.8 and 6.1.1.4'
O O 0.0106 0.0060 'International Tables Vol C Tables 4.2.6.8 and 6.1.1.4'
Cl Cl 0.1484 0.1585 'International Tables Vol C Tables 4.2.6.8 and 6.1.1.4'
Cu Cu 0.3201 1.2651 'International Tables Vol C Tables 4.2.6.8 and 6.1.1.4'

loop_
_geom_angle_atom_site_label_1
_geom_angle_atom_site_label_2
_geom_angle_atom_site_label_3
_geom_angle
_geom_angle_site_symmetry_1
O1 Cu1 N1 157.1(2) .
O1 Cu1 N7 91.2(2) .
N1 Cu1 N7 79.1(3) .
O1 Cu1 N13 107.3(2) .
N1 Cu1 N13 79.6(3) .
N7 Cu1 N13 158.5(3) .
O1 Cu1 O2 98.1(2) .
N1 Cu1 O2 103.5(2) .
N7 Cu1 O2 96.1(2) .
N13 Cu1 O2 92.1(2) .
C25 O1 Cu1 132.5(5) .
C25 O2 Cu1 129.4(4) 5_666
C2 N1 C6 121.9(7) .
C2 N1 Cu1 119.2(6) .
C6 N1 Cu1 118.8(6) .
N1 C2 C3 120.2(9) .
N1 C2 C8 113.3(8) .
C3 C2 C8 126.4(9) .
C2 C3 C4 117.8(10) .
C2 C3 H3 121.1 .
C4 C3 H3 121.1 .
C5 C4 C3 121.6(10) .
C5 C4 H4 119.2 .
C3 C4 H4 119.2 .
C4 C5 C6 118.5(10) .
C4 C5 H5 120.8 .
C6 C5 H5 120.8 .
N1 C6 C5 120.0(8) .
N1 C6 C14 113.4(7) .
C5 C6 C14 126.6(8) .
C12 N7 C8 119.6(8) .
C12 N7 Cu1 126.0(6) .
C8 N7 Cu1 114.4(6) .
N7 C8 C9 120.6(9) .
N7 C8 C2 113.8(7) .
C9 C8 C2 125.6(9) .
C10 C9 C8 118.9(10) .
C10 C9 H9 120.6 .
C8 C9 H9 120.6 .
C11 C10 C9 120.8(10) .
C11 C10 H10 119.6 .
C9 C10 H10 119.6 .
C10 C11 C12 118.5(10) .
C10 C11 H11 120.8 .
C12 C11 H11 120.8 .
N7 C12 C11 121.7(9) .
N7 C12 H12 119.1 .
C11 C12 H12 119.1 .
C18 N13 C14 118.2(7) .
C18 N13 Cu1 127.7(5) .
C14 N13 Cu1 113.7(5) .
N13 C14 C15 121.2(8) .
N13 C14 C6 114.4(7) .
C15 C14 C6 124.4(8) .
C16 C15 C14 119.3(8) .
C16 C15 H15 120.4 .
C14 C15 H15 120.4 .
C15 C16 C17 119.3(8) .
C15 C16 H16 120.4 .
C17 C16 H16 120.4 .
C18 C17 C16 118.9(8) .
C18 C17 H17 120.6 .
C16 C17 H17 120.6 .
N13 C18 C17 123.1(8) .
N13 C18 H18 118.4 .
C17 C18 H18 118.4 .
C20 C19 C24 118.0(7) .
C20 C19 C25 121.7(7) .
C24 C19 C25 120.2(7) .
C21 C20 C19 121.9(8) .
C21 C20 H20 119.0 .
C19 C20 H20 119.0 .
C22 C21 C20 119.1(9) .
C22 C21 H21 120.5 .
C20 C21 H21 120.5 .
C23 C22 C21 120.3(8) .
C23 C22 H22 119.8 .
C21 C22 H22 119.8 .
C22 C23 C24 120.8(8) .
C22 C23 H23 119.6 .
C24 C23 H23 119.6 .
C23 C24 C19 119.8(8) .
C23 C24 H24 120.1 .
C19 C24 H24 120.1 .
O2 C25 O1 126.1(7) 5_666
O2 C25 C19 118.4(7) 5_666
O1 C25 C19 115.5(7) .
O6B Cl1 O5B 117.9(16) .
O6B Cl1 O4B 109.0(19) .
O5B Cl1 O4B 109.0(17) .
O3 Cl1 O6 111.7(10) .
O3 Cl1 O5 110.0(10) .
O6 Cl1 O5 108.5(13) .
O3 Cl1 O4 110.6(9) .
O6 Cl1 O4 107.8(9) .
O5 Cl1 O4 108.0(9) .
O6B Cl1 O3B 108.4(19) .
O5B Cl1 O3B 107.4(17) .
O4B Cl1 O3B 104.2(19) .

loop_
_geom_bond_atom_site_label_1
_geom_bond_atom_site_label_2
_geom_bond_distance
_geom_bond_site_symmetry_2
Cu1 O1 1.910(5) .
Cu1 N1 1.940(6) .
Cu1 N7 2.046(7) .
Cu1 N13 2.054(6) .
Cu1 O2 2.154(5) .
O1 C25 1.267(8) .
O2 C25 1.250(8) 5_666
N1 C2 1.337(10) .
N1 C6 1.340(10) .
C2 C3 1.378(12) .
C2 C8 1.464(12) .
C3 C4 1.379(14) .
C3 H3 0.9300 .
C4 C5 1.361(14) .
C4 H4 0.9300 .
C5 C6 1.377(12) .
C5 H5 0.9300 .
C6 C14 1.465(11) .
N7 C12 1.330(10) .
N7 C8 1.359(10) .
C8 C9 1.377(12) .
C9 C10 1.369(14) .
C9 H9 0.9300 .
C10 C11 1.356(14) .
C10 H10 0.9300 .
C11 C12 1.384(12) .
C11 H11 0.9300 .
C12 H12 0.9300 .
N13 C18 1.322(10) .
N13 C14 1.355(9) .
C14 C15 1.385(11) .
C15 C16 1.360(12) .
C15 H15 0.9300 .
C16 C17 1.374(11) .
C16 H16 0.9300 .
C17 C18 1.364(10) .
C17 H17 0.9300 .
C18 H18 0.9300 .
C19 C20 1.379(10) .
C19 C24 1.381(10) .
C19 C25 1.500(10) .
C20 C21 1.374(11) .
C20 H20 0.9300 .
C21 C22 1.361(12) .
C21 H21 0.9300 .
C22 C23 1.361(12) .
C22 H22 0.9300 .
C23 C24 1.381(11) .
C23 H23 0.9300 .
C24 H24 0.9300 .
C25 O2 1.250(8) 5_666
Cl1 O6B 1.34(3) .
Cl1 O5B 1.357(19) .
Cl1 O3 1.378(14) .
Cl1 O4B 1.39(2) .
Cl1 O6 1.392(13) .
Cl1 O5 1.404(14) .
Cl1 O4 1.407(12) .
Cl1 O3B 1.43(3) .

loop_
_geom_torsion_atom_site_label_1
_geom_torsion_atom_site_label_2
_geom_torsion_atom_site_label_3
_geom_torsion_atom_site_label_4
_geom_torsion
_geom_torsion_site_symmetry_4
C6 N1 C2 C3 -0.8(13) .
Cu1 N1 C2 C3 -179.1(7) .
C6 N1 C2 C8 -179.0(7) .
Cu1 N1 C2 C8 2.8(10) .
N1 C2 C3 C4 0.7(14) .
C8 C2 C3 C4 178.7(9) .
C2 C3 C4 C5 -0.3(17) .
C3 C4 C5 C6 0.0(17) .
C2 N1 C6 C5 0.5(13) .
Cu1 N1 C6 C5 178.7(7) .
C2 N1 C6 C14 -179.2(7) .
Cu1 N1 C6 C14 -0.9(9) .
C4 C5 C6 N1 -0.1(14) .
C4 C5 C6 C14 179.5(9) .
C12 N7 C8 C9 1.2(12) .
Cu1 N7 C8 C9 179.6(7) .
C12 N7 C8 C2 179.3(7) .
Cu1 N7 C8 C2 -2.3(9) .
N1 C2 C8 N7 -0.1(11) .
C3 C2 C8 N7 -178.2(9) .
N1 C2 C8 C9 177.9(8) .
C3 C2 C8 C9 -0.2(15) .
N7 C8 C9 C10 -0.8(14) .
C2 C8 C9 C10 -178.7(9) .
C8 C9 C10 C11 -0.8(16) .
C9 C10 C11 C12 2.0(16) .
C8 N7 C12 C11 0.0(13) .
Cu1 N7 C12 C11 -178.2(7) .
C10 C11 C12 N7 -1.6(15) .
C18 N13 C14 C15 -1.9(11) .
Cu1 N13 C14 C15 -175.5(6) .
C18 N13 C14 C6 176.5(7) .
Cu1 N13 C14 C6 2.9(8) .
N1 C6 C14 N13 -1.4(10) .
C5 C6 C14 N13 179.0(8) .
N1 C6 C14 C15 177.0(8) .
C5 C6 C14 C15 -2.7(14) .
N13 C14 C15 C16 1.7(13) .
C6 C14 C15 C16 -176.5(8) .
C14 C15 C16 C17 -0.7(14) .
C15 C16 C17 C18 -0.1(14) .
C14 N13 C18 C17 1.1(12) .
Cu1 N13 C18 C17 173.7(6) .
C16 C17 C18 N13 -0.1(13) .
C24 C19 C20 C21 1.6(12) .
C25 C19 C20 C21 -176.6(8) .
C19 C20 C21 C22 -1.0(14) .
C20 C21 C22 C23 -0.3(15) .
C21 C22 C23 C24 0.9(15) .
C22 C23 C24 C19 -0.3(13) .
C20 C19 C24 C23 -0.9(12) .
C25 C19 C24 C23 177.3(7) .
Cu1 O1 C25 O2 9.4(11) 5_666
Cu1 O1 C25 C19 -170.7(5) .
C20 C19 C25 O2 -175.3(7) 5_666
C24 C19 C25 O2 6.5(10) 5_666
C20 C19 C25 O1 4.8(10) .
C24 C19 C25 O1 -173.4(7) .
